data_4133685
loop_
_publ_author_name
'Reiter, Dominik'
'Holzner, Richard'
'Porzelt, Amelie'
'Altmann, Philipp J.'
'Frisch, Philipp'
'Inoue, Shigeyoshi'

_publ_section_title
;
 Disilene-Silylene Interconversion: A Synthetically Accessible Acyclic
 Bis(silyl)silylene.
;
_journal_issue 34
_journal_name_full 'Journal of the American Chemical Society'
_journal_page_first 13536
_journal_page_last 13546
_journal_paper_doi 10.1021/jacs.9b05318
_journal_volume 141
_journal_year 2019
_chemical_compound_source 'see text'
_chemical_formula_moiety 'C32 H74 N2 Si6'
_chemical_formula_sum 'C32 H74 N2 Si6'
_chemical_formula_weight 655.47
_space_group_IT_number 2
_space_group_name_Hall '-P 1'
_space_group_name_H-M_alt 'P -1'
_symmetry_cell_setting triclinic
_symmetry_Int_Tables_number 2
_symmetry_space_group_name_Hall '-P 1'
_symmetry_space_group_name_H-M 'P -1'
_atom_sites_solution_hydrogens geom
_cell_angle_alpha 90.739(2)
_cell_angle_beta 97.371(2)
_cell_angle_gamma 116.989(1)
_cell_formula_units_Z 2
_cell_length_a 11.3385(4)
_cell_length_b 12.1541(4)
_cell_length_c 16.6351(6)
_cell_measurement_reflns_used 9676
_cell_measurement_temperature 100
_cell_measurement_theta_max 26.7251
_cell_measurement_theta_min 2.2205
_cell_volume 2019.35(12)
_computing_cell_refinement 'SAINT (Bruker, 2014)'
_computing_data_collection 'APEX III Control Software (Bruker, 2015)'
_computing_data_reduction 'SAINT (Bruker, 2014)'
_computing_molecular_graphics 'PLATON (Spek, 2011)'
_computing_publication_material 'PLATON (Spek, 2011), enCIFer (Allen, 2014)'
_computing_structure_refinement 'SHELXL2014 (Sheldrick, 2014), SHELXLE (Huebschle, 2011)'
_computing_structure_solution 'SHELXT (Sheldrick, 2015)'
_diffrn_ambient_temperature 100
_diffrn_detector ' CMOS plate '
_diffrn_detector_area_resol_mean 16
_diffrn_measured_fraction_theta_full 0.999
_diffrn_measured_fraction_theta_max 0.999
_diffrn_measurement_device ' \k-geometry diffractometer '
_diffrn_measurement_device_type ' Bruker Photon CMOS '
_diffrn_measurement_method ' phi- and omega-rotation '
_diffrn_radiation_monochromator 'Helios optic'
_diffrn_radiation_probe x-ray
_diffrn_radiation_source 'TXS rotating anode'
_diffrn_radiation_type MoK\a
_diffrn_radiation_wavelength 0.71073
_diffrn_reflns_av_R_equivalents 0.0466
_diffrn_reflns_av_unetI/netI 0.0309
_diffrn_reflns_limit_h_max 13
_diffrn_reflns_limit_h_min -13
_diffrn_reflns_limit_k_max 14
_diffrn_reflns_limit_k_min -14
_diffrn_reflns_limit_l_max 19
_diffrn_reflns_limit_l_min -19
_diffrn_reflns_number 43501
_diffrn_reflns_reduction_process
;
;
_diffrn_reflns_theta_full 25.03
_diffrn_reflns_theta_max 25.03
_diffrn_reflns_theta_min 2.22
_exptl_absorpt_coefficient_mu 0.229
_exptl_absorpt_correction_T_max 0.7454
_exptl_absorpt_correction_T_min 0.6797
_exptl_absorpt_correction_type multi-scan
_exptl_absorpt_process_details 'SADABS 2014/5, Bruker, 2014'
_exptl_crystal_colour purple-red
_exptl_crystal_density_diffrn 1.078
_exptl_crystal_density_method 'Not Measured'
_exptl_crystal_description fragment
_exptl_crystal_F_000 728
_exptl_crystal_size_max 0.162
_exptl_crystal_size_mid 0.139
_exptl_crystal_size_min 0.096
_refine_diff_density_max 0.328
_refine_diff_density_min -0.271
_refine_diff_density_rms 0.045
_refine_ls_extinction_method none
_refine_ls_goodness_of_fit_ref 1.044
_refine_ls_hydrogen_treatment constr
_refine_ls_matrix_type full
_refine_ls_number_parameters 385
_refine_ls_number_reflns 7143
_refine_ls_number_restraints 0
_refine_ls_restrained_S_all 1.044
_refine_ls_R_factor_all 0.0393
_refine_ls_R_factor_gt 0.0306
_refine_ls_shift/su_max 0.001
_refine_ls_shift/su_mean 0.000
_refine_ls_structure_factor_coef Fsqd
_refine_ls_weighting_details 'W=1/[\S^2^(FO^2^)+(0.0220P)^2^+1.3289P] WHERE P=(FO^2^+2FC^2^)/3'
_refine_ls_weighting_scheme calc
_refine_ls_wR_factor_gt 0.0678
_refine_ls_wR_factor_ref 0.0711
_reflns_number_gt 6168
_reflns_number_total 7143
_reflns_threshold_expression I>2\s(I)
_cod_data_source_file ja9b05318_si_002.cif
_cod_data_source_block compound_13
_cod_database_code 4133685

loop_
_space_group_symop_id
_space_group_symop_operation_xyz
1 x,y,z
2 -x,-y,-z

loop_
_atom_site_label
_atom_site_type_symbol
_atom_site_fract_x
_atom_site_fract_y
_atom_site_fract_z
_atom_site_U_iso_or_equiv
_atom_site_adp_type
_atom_site_occupancy
_atom_site_site_symmetry_order
_atom_site_calc_flag
_atom_site_refinement_flags_posn
_atom_site_refinement_flags_adp
Si1 Si 0.53783(4) 0.35059(4) 0.19154(3) 0.00985(10) Uani 1 1 d . .
Si2 Si 0.52338(4) 0.53366(4) 0.22270(3) 0.01307(10) Uani 1 1 d . .
Si3 Si 0.39205(4) 0.14439(4) 0.22870(3) 0.00900(10) Uani 1 1 d . .
Si4 Si 0.51782(4) 0.02954(4) 0.23987(3) 0.01185(10) Uani 1 1 d . .
Si5 Si 0.28740(4) 0.08354(4) 0.08892(3) 0.01231(10) Uani 1 1 d . .
Si6 Si 0.23113(4) 0.09523(4) 0.32488(3) 0.01183(10) Uani 1 1 d . .
N1 N 0.80657(13) 0.42482(11) 0.30010(8) 0.0101(3) Uani 1 1 d . .
N2 N 0.81889(13) 0.44837(12) 0.17228(8) 0.0102(3) Uani 1 1 d . .
C1 C 0.72997(15) 0.41000(13) 0.22671(9) 0.0096(3) Uani 1 1 d . .
C2 C 0.94119(15) 0.47122(14) 0.29164(10) 0.0120(3) Uani 1 1 d . .
C3 C 0.94871(15) 0.48564(14) 0.21159(10) 0.0121(3) Uani 1 1 d . .
C4 C 0.75004(16) 0.40035(15) 0.37705(9) 0.0133(3) Uani 1 1 d . .
H4 H 0.6506 0.3522 0.3621 0.016 Uiso 1 1 calc R U
C5 C 0.77837(18) 0.52052(16) 0.42389(10) 0.0197(4) Uani 1 1 d . .
H5A H 0.7484 0.5693 0.3882 0.030 Uiso 1 1 calc R U
H5B H 0.8747 0.5681 0.4427 0.030 Uiso 1 1 calc R U
H5C H 0.7302 0.5013 0.4708 0.030 Uiso 1 1 calc R U
C6 C 0.79574(18) 0.31980(16) 0.42833(10) 0.0193(4) Uani 1 1 d . .
H6A H 0.7891 0.2510 0.3935 0.029 Uiso 1 1 calc R U
H6B H 0.7387 0.2870 0.4705 0.029 Uiso 1 1 calc R U
H6C H 0.8888 0.3697 0.4539 0.029 Uiso 1 1 calc R U
C7 C 1.05428(16) 0.50090(16) 0.35902(10) 0.0170(4) Uani 1 1 d . .
H7A H 1.0527 0.4238 0.3770 0.026 Uiso 1 1 calc R U
H7B H 1.0449 0.5467 0.4047 0.026 Uiso 1 1 calc R U
H7C H 1.1394 0.5516 0.3396 0.026 Uiso 1 1 calc R U
C8 C 1.07176(16) 0.53362(16) 0.17168(10) 0.0170(4) Uani 1 1 d . .
H8A H 1.0562 0.4780 0.1240 0.026 Uiso 1 1 calc R U
H8B H 1.1469 0.5377 0.2102 0.026 Uiso 1 1 calc R U
H8C H 1.0928 0.6166 0.1547 0.026 Uiso 1 1 calc R U
C9 C 0.78115(16) 0.45145(15) 0.08366(9) 0.0138(3) Uani 1 1 d . .
H9 H 0.6847 0.4324 0.0748 0.017 Uiso 1 1 calc R U
C10 C 0.85941(19) 0.58021(16) 0.05507(11) 0.0216(4) Uani 1 1 d . .
H10A H 0.9491 0.5931 0.0478 0.032 Uiso 1 1 calc R U
H10B H 0.8670 0.6430 0.0958 0.032 Uiso 1 1 calc R U
H10C H 0.8124 0.5872 0.0032 0.032 Uiso 1 1 calc R U
C11 C 0.79192(18) 0.35133(16) 0.03396(10) 0.0201(4) Uani 1 1 d . .
H11A H 0.7631 0.3541 -0.0238 0.030 Uiso 1 1 calc R U
H11B H 0.7346 0.2700 0.0517 0.030 Uiso 1 1 calc R U
H11C H 0.8850 0.3655 0.0420 0.030 Uiso 1 1 calc R U
C12 C 0.68901(18) 0.66619(16) 0.20718(12) 0.0242(4) Uani 1 1 d . .
H12A H 0.7033 0.6596 0.1508 0.036 Uiso 1 1 calc R U
H12B H 0.7616 0.6626 0.2441 0.036 Uiso 1 1 calc R U
H12C H 0.6880 0.7450 0.2185 0.036 Uiso 1 1 calc R U
C13 C 0.48359(18) 0.58652(16) 0.31903(11) 0.0203(4) Uani 1 1 d . .
H13A H 0.4953 0.6712 0.3152 0.030 Uiso 1 1 calc R U
H13B H 0.5441 0.5845 0.3660 0.030 Uiso 1 1 calc R U
H13C H 0.3908 0.5311 0.3255 0.030 Uiso 1 1 calc R U
C14 C 0.39739(17) 0.53887(15) 0.13910(11) 0.0190(4) Uani 1 1 d . .
H14A H 0.4242 0.5323 0.0862 0.028 Uiso 1 1 calc R U
H14B H 0.3935 0.6173 0.1459 0.028 Uiso 1 1 calc R U
H14C H 0.3090 0.4697 0.1417 0.028 Uiso 1 1 calc R U
C15 C 0.57787(18) -0.00512(17) 0.34331(11) 0.0215(4) Uani 1 1 d . .
H15A H 0.5080 -0.0823 0.3590 0.032 Uiso 1 1 calc R U
H15B H 0.5975 0.0629 0.3835 0.032 Uiso 1 1 calc R U
H15C H 0.6591 -0.0139 0.3410 0.032 Uiso 1 1 calc R U
C16 C 0.67422(17) 0.11390(16) 0.19318(11) 0.0186(4) Uani 1 1 d . .
H16A H 0.7172 0.0604 0.1886 0.028 Uiso 1 1 calc R U
H16B H 0.7359 0.1895 0.2276 0.028 Uiso 1 1 calc R U
H16C H 0.6513 0.1359 0.1390 0.028 Uiso 1 1 calc R U
C17 C 0.42564(18) -0.12811(15) 0.18229(11) 0.0209(4) Uani 1 1 d . .
H17A H 0.3958 -0.1194 0.1259 0.031 Uiso 1 1 calc R U
H17B H 0.3477 -0.1805 0.2079 0.031 Uiso 1 1 calc R U
H17C H 0.4855 -0.1664 0.1832 0.031 Uiso 1 1 calc R U
C18 C 0.41767(18) 0.10012(17) 0.02405(10) 0.0199(4) Uani 1 1 d . .
H18A H 0.3762 0.0778 -0.0331 0.030 Uiso 1 1 calc R U
H18B H 0.4565 0.0452 0.0411 0.030 Uiso 1 1 calc R U
H18C H 0.4883 0.1861 0.0303 0.030 Uiso 1 1 calc R U
C19 C 0.21854(18) 0.18793(16) 0.04450(11) 0.0198(4) Uani 1 1 d . .
H19A H 0.1944 0.1691 -0.0145 0.030 Uiso 1 1 calc R U
H19B H 0.2865 0.2745 0.0565 0.030 Uiso 1 1 calc R U
H19C H 0.1389 0.1746 0.0684 0.030 Uiso 1 1 calc R U
C20 C 0.15013(18) -0.08039(16) 0.06041(11) 0.0213(4) Uani 1 1 d . .
H20A H 0.1273 -0.0945 0.0011 0.032 Uiso 1 1 calc R U
H20B H 0.0708 -0.0923 0.0841 0.032 Uiso 1 1 calc R U
H20C H 0.1813 -0.1392 0.0813 0.032 Uiso 1 1 calc R U
C21 C 0.13884(17) -0.08237(15) 0.33851(11) 0.0179(4) Uani 1 1 d . .
C22 C 0.2303(2) -0.12321(17) 0.39241(12) 0.0271(4) Uani 1 1 d . .
H22A H 0.1868 -0.2138 0.3917 0.041 Uiso 1 1 calc R U
H22B H 0.2467 -0.0873 0.4483 0.041 Uiso 1 1 calc R U
H22C H 0.3156 -0.0946 0.3716 0.041 Uiso 1 1 calc R U
C23 C 0.09853(18) -0.15911(15) 0.25618(11) 0.0215(4) Uani 1 1 d . .
H23A H 0.0328 -0.1425 0.2214 0.032 Uiso 1 1 calc R U
H23B H 0.0592 -0.2474 0.2651 0.032 Uiso 1 1 calc R U
H23C H 0.1780 -0.1362 0.2297 0.032 Uiso 1 1 calc R U
C24 C 0.01124(19) -0.12111(17) 0.37779(12) 0.0270(4) Uani 1 1 d . .
H24A H -0.0540 -0.1052 0.3419 0.041 Uiso 1 1 calc R U
H24B H 0.0338 -0.0731 0.4302 0.041 Uiso 1 1 calc R U
H24C H -0.0273 -0.2096 0.3863 0.041 Uiso 1 1 calc R U
C25 C 0.10013(16) 0.14974(15) 0.28039(11) 0.0169(4) Uani 1 1 d . .
C26 C 0.17039(17) 0.27524(15) 0.24441(11) 0.0198(4) Uani 1 1 d . .
H26A H 0.2224 0.2686 0.2036 0.030 Uiso 1 1 calc R U
H26B H 0.2304 0.3384 0.2879 0.030 Uiso 1 1 calc R U
H26C H 0.1032 0.2987 0.2189 0.030 Uiso 1 1 calc R U
C27 C -0.00036(17) 0.05847(16) 0.20995(11) 0.0209(4) Uani 1 1 d . .
H27A H -0.0534 0.0955 0.1819 0.031 Uiso 1 1 calc R U
H27B H -0.0600 -0.0186 0.2316 0.031 Uiso 1 1 calc R U
H27C H 0.0485 0.0405 0.1715 0.031 Uiso 1 1 calc R U
C28 C 0.01816(18) 0.16470(17) 0.34319(12) 0.0244(4) Uani 1 1 d . .
H28A H -0.0470 0.1897 0.3162 0.037 Uiso 1 1 calc R U
H28B H 0.0786 0.2282 0.3864 0.037 Uiso 1 1 calc R U
H28C H -0.0291 0.0857 0.3668 0.037 Uiso 1 1 calc R U
C29 C 0.32680(17) 0.18517(15) 0.42978(10) 0.0166(4) Uani 1 1 d . .
C30 C 0.37547(18) 0.32471(15) 0.42325(11) 0.0197(4) Uani 1 1 d . .
H30A H 0.4249 0.3510 0.3771 0.030 Uiso 1 1 calc R U
H30B H 0.4343 0.3706 0.4734 0.030 Uiso 1 1 calc R U
H30C H 0.2982 0.3416 0.4151 0.030 Uiso 1 1 calc R U
C31 C 0.45307(17) 0.16937(16) 0.45381(10) 0.0196(4) Uani 1 1 d . .
H31A H 0.4274 0.0836 0.4663 0.029 Uiso 1 1 calc R U
H31B H 0.5074 0.2255 0.5018 0.029 Uiso 1 1 calc R U
H31C H 0.5051 0.1889 0.4087 0.029 Uiso 1 1 calc R U
C32 C 0.24451(19) 0.14632(17) 0.50068(11) 0.0240(4) Uani 1 1 d . .
H32A H 0.1630 0.1557 0.4872 0.036 Uiso 1 1 calc R U
H32B H 0.2981 0.1990 0.5501 0.036 Uiso 1 1 calc R U
H32C H 0.2202 0.0596 0.5098 0.036 Uiso 1 1 calc R U

loop_
_atom_site_aniso_label
_atom_site_aniso_U_11
_atom_site_aniso_U_22
_atom_site_aniso_U_33
_atom_site_aniso_U_23
_atom_site_aniso_U_13
_atom_site_aniso_U_12
Si1 0.0072(2) 0.0086(2) 0.0117(2) 0.00045(17) 0.00003(16) 0.00231(17)
Si2 0.0102(2) 0.0088(2) 0.0183(2) 0.00017(17) -0.00030(18) 0.00332(17)
Si3 0.0073(2) 0.0079(2) 0.0106(2) -0.00034(16) 0.00093(16) 0.00263(17)
Si4 0.0108(2) 0.0102(2) 0.0150(2) 0.00071(17) 0.00097(18) 0.00545(18)
Si5 0.0105(2) 0.0123(2) 0.0122(2) -0.00252(17) -0.00159(17) 0.00457(18)
Si6 0.0097(2) 0.0096(2) 0.0148(2) 0.00095(17) 0.00472(17) 0.00247(17)
N1 0.0099(7) 0.0088(6) 0.0097(7) 0.0008(5) 0.0019(5) 0.0025(5)
N2 0.0092(7) 0.0105(6) 0.0099(7) 0.0004(5) 0.0006(5) 0.0037(5)
C1 0.0114(8) 0.0068(7) 0.0102(8) 0.0005(6) 0.0011(6) 0.0039(6)
C2 0.0089(8) 0.0107(8) 0.0157(8) -0.0003(6) 0.0010(6) 0.0043(6)
C3 0.0091(8) 0.0104(8) 0.0154(8) -0.0010(6) 0.0002(6) 0.0038(6)
C4 0.0105(8) 0.0166(8) 0.0100(8) 0.0009(6) 0.0018(6) 0.0037(7)
C5 0.0208(9) 0.0232(9) 0.0144(9) -0.0032(7) 0.0012(7) 0.0099(8)
C6 0.0200(9) 0.0212(9) 0.0132(9) 0.0039(7) 0.0000(7) 0.0071(8)
C7 0.0107(8) 0.0207(9) 0.0165(9) -0.0002(7) -0.0016(7) 0.0054(7)
C8 0.0108(8) 0.0201(9) 0.0187(9) 0.0010(7) 0.0029(7) 0.0058(7)
C9 0.0123(8) 0.0188(9) 0.0090(8) 0.0015(7) 0.0006(6) 0.0061(7)
C10 0.0279(10) 0.0220(9) 0.0153(9) 0.0074(7) 0.0040(8) 0.0114(8)
C11 0.0227(10) 0.0204(9) 0.0144(9) -0.0001(7) 0.0053(7) 0.0070(8)
C12 0.0177(9) 0.0119(9) 0.0393(12) 0.0033(8) 0.0035(8) 0.0037(7)
C13 0.0216(10) 0.0141(8) 0.0238(10) -0.0038(7) 0.0007(8) 0.0078(7)
C14 0.0182(9) 0.0145(8) 0.0249(10) 0.0010(7) -0.0010(7) 0.0091(7)
C15 0.0231(10) 0.0227(9) 0.0225(10) 0.0045(8) 0.0008(8) 0.0142(8)
C16 0.0136(9) 0.0192(9) 0.0256(10) 0.0022(7) 0.0042(7) 0.0093(7)
C17 0.0196(9) 0.0137(9) 0.0295(10) -0.0041(7) -0.0005(8) 0.0088(7)
C18 0.0215(10) 0.0245(9) 0.0141(9) -0.0043(7) 0.0012(7) 0.0116(8)
C19 0.0177(9) 0.0229(9) 0.0186(9) -0.0010(7) -0.0037(7) 0.0109(8)
C20 0.0184(9) 0.0184(9) 0.0205(10) -0.0054(7) -0.0032(7) 0.0045(7)
C21 0.0161(9) 0.0115(8) 0.0225(9) 0.0030(7) 0.0074(7) 0.0021(7)
C22 0.0315(11) 0.0160(9) 0.0305(11) 0.0097(8) 0.0073(9) 0.0073(8)
C23 0.0192(9) 0.0112(8) 0.0301(10) -0.0005(7) 0.0065(8) 0.0029(7)
C24 0.0217(10) 0.0179(9) 0.0323(11) 0.0030(8) 0.0142(8) -0.0015(8)
C25 0.0107(8) 0.0157(8) 0.0248(10) -0.0006(7) 0.0048(7) 0.0060(7)
C26 0.0169(9) 0.0170(9) 0.0267(10) 0.0008(7) 0.0016(7) 0.0093(7)
C27 0.0104(9) 0.0213(9) 0.0289(10) -0.0014(8) 0.0016(7) 0.0058(7)
C28 0.0172(9) 0.0241(10) 0.0346(11) -0.0012(8) 0.0093(8) 0.0105(8)
C29 0.0176(9) 0.0141(8) 0.0144(9) 0.0007(7) 0.0057(7) 0.0034(7)
C30 0.0208(9) 0.0161(9) 0.0181(9) -0.0029(7) 0.0045(7) 0.0046(7)
C31 0.0184(9) 0.0205(9) 0.0150(9) 0.0036(7) 0.0026(7) 0.0046(7)
C32 0.0237(10) 0.0256(10) 0.0175(9) 0.0004(8) 0.0087(8) 0.0053(8)

loop_
_atom_type_symbol
_atom_type_description
_atom_type_scat_dispersion_real
_atom_type_scat_dispersion_imag
_atom_type_scat_source
C C 0.0033 0.0016 ' International Tables Vol C Tables 4.2.6.8 and 6.1.1.4'
H H 0.0000 0.0000 ' International Tables Vol C Tables 4.2.6.8 and 6.1.1.4'
N N 0.0061 0.0033 ' International Tables Vol C Tables 4.2.6.8 and 6.1.1.4'
Si Si 0.0817 0.0704 ' International Tables Vol C Tables 4.2.6.8 and 6.1.1.4'

loop_
_geom_angle_atom_site_label_1
_geom_angle_atom_site_label_2
_geom_angle_atom_site_label_3
_geom_angle
C1 Si1 Si2 99.29(5)
C1 Si1 Si3 115.61(5)
Si2 Si1 Si3 126.00(2)
C14 Si2 C12 104.86(8)
C14 Si2 C13 104.41(8)
C12 Si2 C13 104.12(8)
C14 Si2 Si1 105.73(6)
C12 Si2 Si1 106.02(6)
C13 Si2 Si1 129.51(6)
Si4 Si3 Si5 99.46(2)
Si4 Si3 Si1 107.66(2)
Si5 Si3 Si1 90.05(2)
Si4 Si3 Si6 114.65(2)
Si5 Si3 Si6 113.40(2)
Si1 Si3 Si6 126.03(2)
C16 Si4 C17 105.37(8)
C16 Si4 C15 104.50(8)
C17 Si4 C15 103.09(8)
C16 Si4 Si3 109.40(6)
C17 Si4 Si3 113.03(6)
C15 Si4 Si3 120.19(6)
C18 Si5 C19 103.54(8)
C18 Si5 C20 104.03(8)
C19 Si5 C20 105.93(8)
C18 Si5 Si3 109.12(6)
C19 Si5 Si3 113.55(6)
C20 Si5 Si3 119.18(6)
C29 Si6 C25 110.54(7)
C29 Si6 C21 109.42(7)
C25 Si6 C21 109.28(7)
C29 Si6 Si3 108.70(5)
C25 Si6 Si3 106.82(5)
C21 Si6 Si3 112.06(5)
C1 N1 C2 110.85(13)
C1 N1 C4 122.47(13)
C2 N1 C4 126.59(13)
C1 N2 C3 110.65(13)
C1 N2 C9 124.23(13)
C3 N2 C9 125.11(13)
N1 C1 N2 104.74(13)
N1 C1 Si1 133.95(11)
N2 C1 Si1 121.31(11)
C3 C2 N1 106.80(13)
C3 C2 C7 127.29(15)
N1 C2 C7 125.90(14)
C2 C3 N2 106.95(13)
C2 C3 C8 127.37(14)
N2 C3 C8 125.68(14)
N1 C4 C6 111.91(13)
N1 C4 C5 111.22(13)
C6 C4 C5 112.59(14)
N1 C4 H4 106.9
C6 C4 H4 106.9
C5 C4 H4 106.9
C4 C5 H5A 109.5
C4 C5 H5B 109.5
H5A C5 H5B 109.5
C4 C5 H5C 109.5
H5A C5 H5C 109.5
H5B C5 H5C 109.5
C4 C6 H6A 109.5
C4 C6 H6B 109.5
H6A C6 H6B 109.5
C4 C6 H6C 109.5
H6A C6 H6C 109.5
H6B C6 H6C 109.5
C2 C7 H7A 109.5
C2 C7 H7B 109.5
H7A C7 H7B 109.5
C2 C7 H7C 109.5
H7A C7 H7C 109.5
H7B C7 H7C 109.5
C3 C8 H8A 109.5
C3 C8 H8B 109.5
H8A C8 H8B 109.5
C3 C8 H8C 109.5
H8A C8 H8C 109.5
H8B C8 H8C 109.5
N2 C9 C11 111.73(13)
N2 C9 C10 111.73(13)
C11 C9 C10 112.50(14)
N2 C9 H9 106.8
C11 C9 H9 106.8
C10 C9 H9 106.8
C9 C10 H10A 109.5
C9 C10 H10B 109.5
H10A C10 H10B 109.5
C9 C10 H10C 109.5
H10A C10 H10C 109.5
H10B C10 H10C 109.5
C9 C11 H11A 109.5
C9 C11 H11B 109.5
H11A C11 H11B 109.5
C9 C11 H11C 109.5
H11A C11 H11C 109.5
H11B C11 H11C 109.5
Si2 C12 H12A 109.5
Si2 C12 H12B 109.5
H12A C12 H12B 109.5
Si2 C12 H12C 109.5
H12A C12 H12C 109.5
H12B C12 H12C 109.5
Si2 C13 H13A 109.5
Si2 C13 H13B 109.5
H13A C13 H13B 109.5
Si2 C13 H13C 109.5
H13A C13 H13C 109.5
H13B C13 H13C 109.5
Si2 C14 H14A 109.5
Si2 C14 H14B 109.5
H14A C14 H14B 109.5
Si2 C14 H14C 109.5
H14A C14 H14C 109.5
H14B C14 H14C 109.5
Si4 C15 H15A 109.5
Si4 C15 H15B 109.5
H15A C15 H15B 109.5
Si4 C15 H15C 109.5
H15A C15 H15C 109.5
H15B C15 H15C 109.5
Si4 C16 H16A 109.5
Si4 C16 H16B 109.5
H16A C16 H16B 109.5
Si4 C16 H16C 109.5
H16A C16 H16C 109.5
H16B C16 H16C 109.5
Si4 C17 H17A 109.5
Si4 C17 H17B 109.5
H17A C17 H17B 109.5
Si4 C17 H17C 109.5
H17A C17 H17C 109.5
H17B C17 H17C 109.5
Si5 C18 H18A 109.5
Si5 C18 H18B 109.5
H18A C18 H18B 109.5
Si5 C18 H18C 109.5
H18A C18 H18C 109.5
H18B C18 H18C 109.5
Si5 C19 H19A 109.5
Si5 C19 H19B 109.5
H19A C19 H19B 109.5
Si5 C19 H19C 109.5
H19A C19 H19C 109.5
H19B C19 H19C 109.5
Si5 C20 H20A 109.5
Si5 C20 H20B 109.5
H20A C20 H20B 109.5
Si5 C20 H20C 109.5
H20A C20 H20C 109.5
H20B C20 H20C 109.5
C22 C21 C23 106.33(15)
C22 C21 C24 107.07(15)
C23 C21 C24 107.68(14)
C22 C21 Si6 111.16(12)
C23 C21 Si6 111.08(12)
C24 C21 Si6 113.18(12)
C21 C22 H22A 109.5
C21 C22 H22B 109.5
H22A C22 H22B 109.5
C21 C22 H22C 109.5
H22A C22 H22C 109.5
H22B C22 H22C 109.5
C21 C23 H23A 109.5
C21 C23 H23B 109.5
H23A C23 H23B 109.5
C21 C23 H23C 109.5
H23A C23 H23C 109.5
H23B C23 H23C 109.5
C21 C24 H24A 109.5
C21 C24 H24B 109.5
H24A C24 H24B 109.5
C21 C24 H24C 109.5
H24A C24 H24C 109.5
H24B C24 H24C 109.5
C26 C25 C27 106.22(14)
C26 C25 C28 107.34(14)
C27 C25 C28 107.34(14)
C26 C25 Si6 110.27(11)
C27 C25 Si6 111.16(11)
C28 C25 Si6 114.12(12)
C25 C26 H26A 109.5
C25 C26 H26B 109.5
H26A C26 H26B 109.5
C25 C26 H26C 109.5
H26A C26 H26C 109.5
H26B C26 H26C 109.5
C25 C27 H27A 109.5
C25 C27 H27B 109.5
H27A C27 H27B 109.5
C25 C27 H27C 109.5
H27A C27 H27C 109.5
H27B C27 H27C 109.5
C25 C28 H28A 109.5
C25 C28 H28B 109.5
H28A C28 H28B 109.5
C25 C28 H28C 109.5
H28A C28 H28C 109.5
H28B C28 H28C 109.5
C31 C29 C30 106.02(14)
C31 C29 C32 107.50(14)
C30 C29 C32 107.93(14)
C31 C29 Si6 110.50(11)
C30 C29 Si6 109.66(12)
C32 C29 Si6 114.83(12)
C29 C30 H30A 109.5
C29 C30 H30B 109.5
H30A C30 H30B 109.5
C29 C30 H30C 109.5
H30A C30 H30C 109.5
H30B C30 H30C 109.5
C29 C31 H31A 109.5
C29 C31 H31B 109.5
H31A C31 H31B 109.5
C29 C31 H31C 109.5
H31A C31 H31C 109.5
H31B C31 H31C 109.5
C29 C32 H32A 109.5
C29 C32 H32B 109.5
H32A C32 H32B 109.5
C29 C32 H32C 109.5
H32A C32 H32C 109.5
H32B C32 H32C 109.5

loop_
_geom_bond_atom_site_label_1
_geom_bond_atom_site_label_2
_geom_bond_distance
Si1 C1 1.9607(16)
Si1 Si2 2.3600(6)
Si1 Si3 2.4367(6)
Si2 C14 1.8851(17)
Si2 C12 1.8916(18)
Si2 C13 1.8990(18)
Si3 Si4 2.4004(6)
Si3 Si5 2.4110(6)
Si3 Si6 2.4556(6)
Si4 C16 1.8770(17)
Si4 C17 1.8867(17)
Si4 C15 1.8923(18)
Si5 C18 1.8791(17)
Si5 C19 1.8816(17)
Si5 C20 1.8944(17)
Si6 C29 1.9508(17)
Si6 C25 1.9536(17)
Si6 C21 1.9569(17)
N1 C1 1.363(2)
N1 C2 1.394(2)
N1 C4 1.478(2)
N2 C1 1.368(2)
N2 C3 1.393(2)
N2 C9 1.487(2)
C2 C3 1.354(2)
C2 C7 1.494(2)
C3 C8 1.495(2)
C4 C6 1.524(2)
C4 C5 1.525(2)
C4 H4 1.0000
C5 H5A 0.9800
C5 H5B 0.9800
C5 H5C 0.9800
C6 H6A 0.9800
C6 H6B 0.9800
C6 H6C 0.9800
C7 H7A 0.9800
C7 H7B 0.9800
C7 H7C 0.9800
C8 H8A 0.9800
C8 H8B 0.9800
C8 H8C 0.9800
C9 C11 1.521(2)
C9 C10 1.526(2)
C9 H9 1.0000
C10 H10A 0.9800
C10 H10B 0.9800
C10 H10C 0.9800
C11 H11A 0.9800
C11 H11B 0.9800
C11 H11C 0.9800
C12 H12A 0.9800
C12 H12B 0.9800
C12 H12C 0.9800
C13 H13A 0.9800
C13 H13B 0.9800
C13 H13C 0.9800
C14 H14A 0.9800
C14 H14B 0.9800
C14 H14C 0.9800
C15 H15A 0.9800
C15 H15B 0.9800
C15 H15C 0.9800
C16 H16A 0.9800
C16 H16B 0.9800
C16 H16C 0.9800
C17 H17A 0.9800
C17 H17B 0.9800
C17 H17C 0.9800
C18 H18A 0.9800
C18 H18B 0.9800
C18 H18C 0.9800
C19 H19A 0.9800
C19 H19B 0.9800
C19 H19C 0.9800
C20 H20A 0.9800
C20 H20B 0.9800
C20 H20C 0.9800
C21 C22 1.538(3)
C21 C23 1.541(2)
C21 C24 1.541(2)
C22 H22A 0.9800
C22 H22B 0.9800
C22 H22C 0.9800
C23 H23A 0.9800
C23 H23B 0.9800
C23 H23C 0.9800
C24 H24A 0.9800
C24 H24B 0.9800
C24 H24C 0.9800
C25 C26 1.537(2)
C25 C27 1.542(2)
C25 C28 1.545(2)
C26 H26A 0.9800
C26 H26B 0.9800
C26 H26C 0.9800
C27 H27A 0.9800
C27 H27B 0.9800
C27 H27C 0.9800
C28 H28A 0.9800
C28 H28B 0.9800
C28 H28C 0.9800
C29 C31 1.533(2)
C29 C30 1.537(2)
C29 C32 1.543(2)
C30 H30A 0.9800
C30 H30B 0.9800
C30 H30C 0.9800
C31 H31A 0.9800
C31 H31B 0.9800
C31 H31C 0.9800
C32 H32A 0.9800
C32 H32B 0.9800
C32 H32C 0.9800

loop_
_geom_torsion_atom_site_label_1
_geom_torsion_atom_site_label_2
_geom_torsion_atom_site_label_3
_geom_torsion_atom_site_label_4
_geom_torsion
C2 N1 C1 N2 -0.25(16)
C4 N1 C1 N2 176.51(13)
C2 N1 C1 Si1 179.91(12)
C4 N1 C1 Si1 -3.3(2)
C3 N2 C1 N1 0.39(16)
C9 N2 C1 N1 -178.64(13)
C3 N2 C1 Si1 -179.75(10)
C9 N2 C1 Si1 1.2(2)
C1 N1 C2 C3 0.02(17)
C4 N1 C2 C3 -176.57(14)
C1 N1 C2 C7 179.02(14)
C4 N1 C2 C7 2.4(2)
N1 C2 C3 N2 0.22(17)
C7 C2 C3 N2 -178.76(15)
N1 C2 C3 C8 179.55(15)
C7 C2 C3 C8 0.6(3)
C1 N2 C3 C2 -0.39(17)
C9 N2 C3 C2 178.63(13)
C1 N2 C3 C8 -179.73(15)
C9 N2 C3 C8 -0.7(2)
C1 N1 C4 C6 131.61(15)
C2 N1 C4 C6 -52.2(2)
C1 N1 C4 C5 -101.50(16)
C2 N1 C4 C5 74.73(19)
C1 N2 C9 C11 -108.75(17)
C3 N2 C9 C11 72.36(19)
C1 N2 C9 C10 124.22(16)
C3 N2 C9 C10 -54.7(2)
